data_7038253
loop_
_publ_author_name
'Ai, Pengfei'
'Danopoulos, Andreas A.'
'Braunstein, Pierre'

_publ_section_title
;
 Transition metal (Rh and Fe) complexes and main-group (Se and B) adducts
 with N,N'-diphosphanyl NHC ligands: a study of stereoelectronic
 properties.
;
_journal_issue 11
_journal_name_full 'Dalton transactions (Cambridge, England : 2003)'
_journal_page_first 4771
_journal_page_last 4779
_journal_paper_doi 10.1039/c6dt00318d
_journal_volume 45
_journal_year 2016
_chemical_formula_moiety 'C37 H38 B F15 N2 P2, C4 H8 O'
_chemical_formula_sum 'C41 H46 B F15 N2 O P2'
_chemical_formula_weight 940.55
_chemical_name_systematic
;
 ?
;
_space_group_crystal_system monoclinic
_space_group_IT_number 14
_space_group_name_Hall '-P 2ybc'
_space_group_name_H-M_alt 'P 1 21/c 1'
_symmetry_space_group_name_Hall '-P 2ybc'
_symmetry_space_group_name_H-M 'P 1 21/c 1'
_atom_sites_solution_hydrogens geom
_atom_sites_solution_primary direct
_atom_sites_solution_secondary difmap
_audit_creation_method SHELXL-2013
_audit_update_record
;
2016-01-22 deposited with the CCDC.
2016-02-03 downloaded from the CCDC.
;
_cell_angle_alpha 90
_cell_angle_beta 105.5780(10)
_cell_angle_gamma 90
_cell_formula_units_Z 4
_cell_length_a 12.3210(5)
_cell_length_b 22.2071(10)
_cell_length_c 16.3727(7)
_cell_measurement_reflns_used 7601
_cell_measurement_temperature 173(2)
_cell_measurement_theta_max 27.16
_cell_measurement_theta_min 2.24
_cell_volume 4315.2(3)
_computing_cell_refinement 'Bruker SAINT'
_computing_data_collection 'Bruker APEX2'
_computing_data_reduction 'Bruker SAINT'
_computing_molecular_graphics 'Bruker SHELXTL'
_computing_publication_material 'Bruker SHELXTL'
_computing_structure_refinement 'SHELXL-2013 (Sheldrick, 2013)'
_computing_structure_solution 'SHELXS-2013 (Sheldrick, 2013)'
_diffrn_ambient_temperature 173(2)
_diffrn_measured_fraction_theta_full 1.000
_diffrn_measured_fraction_theta_max 0.996
_diffrn_measurement_device_type 'Bruker APEX-II CCD'
_diffrn_measurement_method '\f and \w scans'
_diffrn_radiation_type MoK\a
_diffrn_radiation_wavelength 0.71073
_diffrn_reflns_av_R_equivalents 0.0453
_diffrn_reflns_av_unetI/netI 0.0442
_diffrn_reflns_Laue_measured_fraction_full 1.000
_diffrn_reflns_Laue_measured_fraction_max 0.996
_diffrn_reflns_limit_h_max 14
_diffrn_reflns_limit_h_min -16
_diffrn_reflns_limit_k_max 29
_diffrn_reflns_limit_k_min -28
_diffrn_reflns_limit_l_max 21
_diffrn_reflns_limit_l_min -18
_diffrn_reflns_number 41879
_diffrn_reflns_point_group_measured_fraction_full 1.000
_diffrn_reflns_point_group_measured_fraction_max 0.996
_diffrn_reflns_theta_full 25.242
_diffrn_reflns_theta_max 28.006
_diffrn_reflns_theta_min 1.584
_diffrn_source 'fine focus sealed tube'
_exptl_absorpt_coefficient_mu 0.201
_exptl_absorpt_correction_T_max 0.7456
_exptl_absorpt_correction_T_min 0.6904
_exptl_absorpt_correction_type multi-scan
_exptl_absorpt_process_details sadabs
_exptl_crystal_colour colourless
_exptl_crystal_density_diffrn 1.448
_exptl_crystal_description plate
_exptl_crystal_F_000 1936
_exptl_crystal_recrystallization_method 'Re-crystallisation from solvent: '
_exptl_crystal_size_max 0.420
_exptl_crystal_size_mid 0.350
_exptl_crystal_size_min 0.180
_refine_diff_density_max 0.399
_refine_diff_density_min -0.270
_refine_diff_density_rms 0.050
_refine_ls_extinction_method none
_refine_ls_goodness_of_fit_ref 1.019
_refine_ls_hydrogen_treatment constr
_refine_ls_matrix_type full
_refine_ls_number_parameters 571
_refine_ls_number_reflns 10387
_refine_ls_number_restraints 0
_refine_ls_restrained_S_all 1.019
_refine_ls_R_factor_all 0.0870
_refine_ls_R_factor_gt 0.0499
_refine_ls_shift/su_max 0.001
_refine_ls_shift/su_mean 0.000
_refine_ls_structure_factor_coef Fsqd
_refine_ls_weighting_details 'w=1/[\s^2^(Fo^2^)+(0.0462P)^2^+2.3984P] where P=(Fo^2^+2Fc^2^)/3'
_refine_ls_weighting_scheme calc
_refine_ls_wR_factor_gt 0.1028
_refine_ls_wR_factor_ref 0.1179
_reflns_Friedel_coverage 0.000
_reflns_number_gt 7069
_reflns_number_total 10387
_reflns_threshold_expression 'I > 2\s(I)'
_cod_data_source_file c6dt00318d2.cif
_cod_data_source_block pbpa141118
_cod_depositor_comments 'Adding full bibliography for 7038248--7038253.cif.'
_cod_database_code 7038253
_shelx_space_group_comment
;
The symmetry employed for this shelxl refinement is uniquely defined
by the following loop, which should always be used as a source of
symmetry information in preference to the above space-group names.
They are only intended as comments.
;
_shelx_estimated_absorpt_t_min 0.920
_shelx_estimated_absorpt_t_max 0.965
_shelxl_version_number 2013-4

loop_
_space_group_symop_operation_xyz
'x, y, z'
'-x, y+1/2, -z+1/2'
'-x, -y, -z'
'x, -y-1/2, z-1/2'

loop_
_atom_site_label
_atom_site_type_symbol
_atom_site_fract_x
_atom_site_fract_y
_atom_site_fract_z
_atom_site_U_iso_or_equiv
_atom_site_adp_type
_atom_site_occupancy
_atom_site_site_symmetry_order
_atom_site_calc_flag
_atom_site_refinement_flags_posn
_atom_site_refinement_flags_adp
C1 C 0.64078(16) 0.81146(8) 0.77159(12) 0.0198(4) Uani 1 1 d . .
C2 C 0.66314(17) 0.71098(9) 0.78786(13) 0.0275(4) Uani 1 1 d . .
H2 H 0.6464 0.6692 0.7863 0.033 Uiso 1 1 calc R U
C3 C 0.76422(18) 0.73521(9) 0.81645(14) 0.0301(5) Uani 1 1 d . .
H3 H 0.8328 0.7140 0.8385 0.036 Uiso 1 1 calc R U
C4 C 0.44884(19) 0.67445(9) 0.64026(13) 0.0308(5) Uani 1 1 d . .
C5 C 0.5356(2) 0.69190(10) 0.59202(15) 0.0386(6) Uani 1 1 d . .
H5A H 0.6118 0.6878 0.6298 0.058 Uiso 1 1 calc R U
H5B H 0.5230 0.7337 0.5726 0.058 Uiso 1 1 calc R U
H5C H 0.5272 0.6653 0.5430 0.058 Uiso 1 1 calc R U
C6 C 0.3314(2) 0.67551(12) 0.57597(15) 0.0457(6) Uani 1 1 d . .
H6A H 0.3304 0.6474 0.5296 0.069 Uiso 1 1 calc R U
H6B H 0.3150 0.7163 0.5531 0.069 Uiso 1 1 calc R U
H6C H 0.2742 0.6635 0.6044 0.069 Uiso 1 1 calc R U
C7 C 0.4728(2) 0.60971(10) 0.67369(15) 0.0389(6) Uani 1 1 d . .
H7A H 0.4644 0.5820 0.6258 0.058 Uiso 1 1 calc R U
H7B H 0.4194 0.5987 0.7060 0.058 Uiso 1 1 calc R U
H7C H 0.5498 0.6072 0.7105 0.058 Uiso 1 1 calc R U
C8 C 0.39812(19) 0.70728(10) 0.80989(14) 0.0317(5) Uani 1 1 d . .
C9 C 0.2825(2) 0.67729(12) 0.77547(17) 0.0456(6) Uani 1 1 d . .
H9A H 0.2918 0.6388 0.7487 0.068 Uiso 1 1 calc R U
H9B H 0.2335 0.7038 0.7335 0.068 Uiso 1 1 calc R U
H9C H 0.2484 0.6701 0.8222 0.068 Uiso 1 1 calc R U
C10 C 0.4770(2) 0.66434(12) 0.87088(15) 0.0465(6) Uani 1 1 d . .
H10A H 0.5493 0.6844 0.8954 0.070 Uiso 1 1 calc R U
H10B H 0.4893 0.6282 0.8401 0.070 Uiso 1 1 calc R U
H10C H 0.4431 0.6528 0.9163 0.070 Uiso 1 1 calc R U
C11 C 0.3812(3) 0.76348(12) 0.85972(18) 0.0557(8) Uani 1 1 d . .
H11A H 0.3474 0.7518 0.9051 0.084 Uiso 1 1 calc R U
H11B H 0.3311 0.7918 0.8214 0.084 Uiso 1 1 calc R U
H11C H 0.4542 0.7828 0.8844 0.084 Uiso 1 1 calc R U
C12 C 0.98079(19) 0.82892(12) 0.80960(17) 0.0437(6) Uani 1 1 d . .
C13 C 1.0018(3) 0.76447(14) 0.7863(2) 0.0642(8) Uani 1 1 d . .
H13A H 0.9338 0.7486 0.7463 0.096 Uiso 1 1 calc R U
H13B H 1.0207 0.7396 0.8376 0.096 Uiso 1 1 calc R U
H13C H 1.0645 0.7637 0.7600 0.096 Uiso 1 1 calc R U
C14 C 1.0894(2) 0.85589(16) 0.8673(2) 0.0700(9) Uani 1 1 d . .
H14A H 1.1148 0.8312 0.9186 0.105 Uiso 1 1 calc R U
H14B H 1.0746 0.8970 0.8832 0.105 Uiso 1 1 calc R U
H14C H 1.1480 0.8566 0.8370 0.105 Uiso 1 1 calc R U
C15 C 0.9497(2) 0.86584(17) 0.7279(2) 0.0700(10) Uani 1 1 d . .
H15A H 1.0133 0.8663 0.7026 0.105 Uiso 1 1 calc R U
H15B H 0.9317 0.9072 0.7407 0.105 Uiso 1 1 calc R U
H15C H 0.8840 0.8478 0.6879 0.105 Uiso 1 1 calc R U
C16 C 0.9041(2) 0.80955(12) 0.97345(16) 0.0448(6) Uani 1 1 d . .
C17 C 0.7940(2) 0.79881(13) 0.99855(17) 0.0477(6) Uani 1 1 d . .
H17A H 0.7512 0.7664 0.9637 0.071 Uiso 1 1 calc R U
H17B H 0.7490 0.8358 0.9895 0.071 Uiso 1 1 calc R U
H17C H 0.8117 0.7874 1.0585 0.071 Uiso 1 1 calc R U
C18 C 0.9763(2) 0.75185(14) 0.99171(18) 0.0574(8) Uani 1 1 d . .
H18A H 0.9948 0.7427 1.0525 0.086 Uiso 1 1 calc R U
H18B H 1.0460 0.7580 0.9748 0.086 Uiso 1 1 calc R U
H18C H 0.9340 0.7182 0.9595 0.086 Uiso 1 1 calc R U
C19 C 0.9681(3) 0.86036(16) 1.0311(2) 0.0729(10) Uani 1 1 d . .
H19A H 0.9842 0.8478 1.0905 0.109 Uiso 1 1 calc R U
H19B H 0.9216 0.8969 1.0224 0.109 Uiso 1 1 calc R U
H19C H 1.0390 0.8686 1.0168 0.109 Uiso 1 1 calc R U
C20 C 0.64678(18) 0.92564(8) 0.82460(13) 0.0254(4) Uani 1 1 d . .
C21 C 0.6140(2) 0.91747(9) 0.89829(14) 0.0353(5) Uani 1 1 d . .
C22 C 0.6490(3) 0.95147(11) 0.97065(16) 0.0511(7) Uani 1 1 d . .
C23 C 0.7259(3) 0.99669(11) 0.97314(17) 0.0519(7) Uani 1 1 d . .
C24 C 0.7639(2) 1.00656(10) 0.90370(17) 0.0413(6) Uani 1 1 d . .
C25 C 0.72502(19) 0.97178(9) 0.83229(14) 0.0316(5) Uani 1 1 d . .
C26 C 0.63633(17) 0.90387(9) 0.65815(13) 0.0243(4) Uani 1 1 d . .
C27 C 0.68351(17) 0.86903(9) 0.60676(13) 0.0268(4) Uani 1 1 d . .
C28 C 0.71199(19) 0.89007(10) 0.53585(14) 0.0331(5) Uani 1 1 d . .
C29 C 0.6905(2) 0.94897(11) 0.51174(15) 0.0382(5) Uani 1 1 d . .
C30 C 0.6404(2) 0.98560(10) 0.55838(15) 0.0363(5) Uani 1 1 d . .
C31 C 0.61357(18) 0.96270(9) 0.62838(14) 0.0299(5) Uani 1 1 d . .
C32 C 0.45454(17) 0.88844(9) 0.70545(13) 0.0247(4) Uani 1 1 d . .
C33 C 0.38193(19) 0.92318(9) 0.73845(15) 0.0326(5) Uani 1 1 d . .
C34 C 0.2678(2) 0.92836(11) 0.70142(17) 0.0410(6) Uani 1 1 d . .
C35 C 0.21919(19) 0.90081(12) 0.62605(17) 0.0430(6) Uani 1 1 d . .
C36 C 0.28625(19) 0.86805(11) 0.58790(14) 0.0352(5) Uani 1 1 d . .
C37 C 0.39965(17) 0.86337(9) 0.62766(13) 0.0268(4) Uani 1 1 d . .
C38 C 0.8934(3) 0.59826(15) 0.7455(2) 0.0745(10) Uani 1 1 d . .
H38A H 0.8867 0.6336 0.7077 0.089 Uiso 1 1 calc R U
H38B H 0.8289 0.5710 0.7219 0.089 Uiso 1 1 calc R U
C39 C 0.9998(4) 0.5668(2) 0.7521(3) 0.0995(14) Uani 1 1 d . .
H39A H 1.0531 0.5931 0.7330 0.119 Uiso 1 1 calc R U
H39B H 0.9870 0.5299 0.7169 0.119 Uiso 1 1 calc R U
C40 C 1.0447(3) 0.5515(2) 0.8431(3) 0.1042(15) Uani 1 1 d . .
H40A H 1.1205 0.5692 0.8663 0.125 Uiso 1 1 calc R U
H40B H 1.0497 0.5073 0.8512 0.125 Uiso 1 1 calc R U
C41 C 0.9615(4) 0.57829(17) 0.8859(2) 0.0909(13) Uani 1 1 d . .
H41A H 0.9158 0.5462 0.9025 0.109 Uiso 1 1 calc R U
H41B H 1.0013 0.6009 0.9374 0.109 Uiso 1 1 calc R U
N1 N 0.58539(13) 0.75703(7) 0.76044(10) 0.0213(3) Uani 1 1 d . .
N2 N 0.75226(13) 0.79735(7) 0.80855(11) 0.0247(4) Uani 1 1 d . .
B1 B 0.59423(19) 0.88166(9) 0.74150(14) 0.0223(4) Uani 1 1 d . .
F1 F 0.54117(13) 0.87228(6) 0.90119(8) 0.0476(4) Uani 1 1 d . .
F2 F 0.6102(2) 0.94114(8) 1.03844(10) 0.0887(7) Uani 1 1 d . .
F3 F 0.76237(19) 1.03059(8) 1.04329(10) 0.0818(6) Uani 1 1 d . .
F4 F 0.84078(14) 1.04995(7) 0.90513(11) 0.0603(4) Uani 1 1 d . .
F5 F 0.77394(11) 0.98410(6) 0.76953(9) 0.0428(3) Uani 1 1 d . .
F6 F 0.70345(11) 0.80956(5) 0.62356(8) 0.0352(3) Uani 1 1 d . .
F7 F 0.75998(13) 0.85343(6) 0.49023(9) 0.0490(4) Uani 1 1 d . .
F8 F 0.71711(15) 0.97055(7) 0.44274(10) 0.0607(5) Uani 1 1 d . .
F9 F 0.61826(14) 1.04347(6) 0.53547(10) 0.0547(4) Uani 1 1 d . .
F10 F 0.56168(11) 1.00117(5) 0.67007(9) 0.0388(3) Uani 1 1 d . .
F11 F 0.41933(12) 0.95643(6) 0.80945(10) 0.0506(4) Uani 1 1 d . .
F12 F 0.20383(13) 0.96200(8) 0.73903(12) 0.0666(5) Uani 1 1 d . .
F13 F 0.10835(12) 0.90655(9) 0.58923(11) 0.0673(5) Uani 1 1 d . .
F14 F 0.24147(12) 0.84045(7) 0.51335(9) 0.0525(4) Uani 1 1 d . .
F15 F 0.45860(10) 0.82981(5) 0.58523(7) 0.0318(3) Uani 1 1 d . .
P1 P 0.43910(4) 0.73820(2) 0.71540(3) 0.02235(11) Uani 1 1 d . .
P2 P 0.86651(5) 0.84517(3) 0.86363(4) 0.03353(14) Uani 1 1 d . .
O1 O 0.8936(3) 0.61653(13) 0.82699(17) 0.1133(11) Uani 1 1 d . .

loop_
_atom_site_aniso_label
_atom_site_aniso_U_11
_atom_site_aniso_U_22
_atom_site_aniso_U_33
_atom_site_aniso_U_23
_atom_site_aniso_U_13
_atom_site_aniso_U_12
C1 0.0237(10) 0.0205(9) 0.0169(9) -0.0016(7) 0.0082(7) -0.0020(7)
C2 0.0305(11) 0.0166(9) 0.0334(12) -0.0003(8) 0.0052(9) 0.0007(8)
C3 0.0282(11) 0.0232(10) 0.0371(13) 0.0003(9) 0.0055(9) 0.0026(8)
C4 0.0394(13) 0.0276(10) 0.0261(11) -0.0065(9) 0.0100(9) -0.0083(9)
C5 0.0569(16) 0.0320(12) 0.0339(13) -0.0082(10) 0.0242(11) -0.0068(11)
C6 0.0523(16) 0.0494(15) 0.0297(13) -0.0074(11) 0.0011(11) -0.0158(12)
C7 0.0542(15) 0.0269(11) 0.0382(14) -0.0099(10) 0.0172(11) -0.0095(10)
C8 0.0419(13) 0.0297(11) 0.0287(12) -0.0037(9) 0.0186(10) -0.0128(9)
C9 0.0424(15) 0.0468(14) 0.0548(17) -0.0043(12) 0.0255(12) -0.0155(11)
C10 0.0606(17) 0.0509(15) 0.0283(13) 0.0112(11) 0.0125(12) -0.0136(12)
C11 0.086(2) 0.0433(14) 0.0563(17) -0.0186(13) 0.0515(16) -0.0226(14)
C12 0.0228(12) 0.0499(14) 0.0594(17) 0.0035(12) 0.0126(11) -0.0069(10)
C13 0.0492(17) 0.067(2) 0.089(2) -0.0053(17) 0.0397(17) 0.0027(14)
C14 0.0288(14) 0.090(2) 0.088(2) -0.0045(19) 0.0115(15) -0.0206(15)
C15 0.0387(16) 0.097(3) 0.081(2) 0.033(2) 0.0285(15) -0.0003(16)
C16 0.0402(14) 0.0491(15) 0.0397(15) -0.0084(12) 0.0014(11) -0.0105(11)
C17 0.0505(16) 0.0550(16) 0.0378(15) -0.0023(12) 0.0124(12) -0.0052(12)
C18 0.0433(15) 0.072(2) 0.0477(17) 0.0088(14) -0.0036(13) 0.0042(13)
C19 0.068(2) 0.085(2) 0.058(2) -0.0279(17) 0.0015(16) -0.0310(18)
C20 0.0337(11) 0.0171(9) 0.0252(11) -0.0011(8) 0.0079(9) -0.0015(8)
C21 0.0563(15) 0.0210(10) 0.0298(12) -0.0034(9) 0.0137(11) -0.0104(10)
C22 0.092(2) 0.0362(13) 0.0291(13) -0.0067(10) 0.0233(14) -0.0194(13)
C23 0.085(2) 0.0303(13) 0.0359(15) -0.0132(11) 0.0094(14) -0.0146(13)
C24 0.0508(15) 0.0234(11) 0.0473(15) -0.0070(10) 0.0088(12) -0.0112(10)
C25 0.0357(12) 0.0237(10) 0.0366(13) -0.0014(9) 0.0119(10) -0.0026(9)
C26 0.0274(11) 0.0226(9) 0.0241(11) -0.0002(8) 0.0088(8) -0.0041(8)
C27 0.0318(11) 0.0215(9) 0.0291(11) -0.0003(8) 0.0118(9) -0.0051(8)
C28 0.0408(13) 0.0348(12) 0.0283(12) -0.0053(9) 0.0171(10) -0.0063(10)
C29 0.0470(14) 0.0405(13) 0.0323(13) 0.0086(10) 0.0196(11) -0.0076(10)
C30 0.0437(14) 0.0286(11) 0.0386(13) 0.0129(10) 0.0148(11) 0.0009(10)
C31 0.0343(12) 0.0251(10) 0.0330(12) 0.0040(9) 0.0138(9) 0.0012(8)
C32 0.0300(11) 0.0208(9) 0.0257(11) 0.0061(8) 0.0117(8) 0.0013(8)
C33 0.0383(13) 0.0257(10) 0.0379(13) 0.0006(9) 0.0174(10) -0.0001(9)
C34 0.0380(14) 0.0365(13) 0.0559(17) 0.0077(11) 0.0253(12) 0.0094(10)
C35 0.0264(12) 0.0512(15) 0.0507(16) 0.0192(12) 0.0090(11) 0.0064(10)
C36 0.0318(12) 0.0421(13) 0.0294(12) 0.0122(10) 0.0039(9) -0.0024(10)
C37 0.0316(11) 0.0253(10) 0.0264(11) 0.0078(8) 0.0129(9) 0.0010(8)
C38 0.101(3) 0.0550(19) 0.073(2) 0.0103(17) 0.034(2) 0.0144(18)
C39 0.096(3) 0.120(4) 0.100(3) 0.020(3) 0.058(3) 0.031(3)
C40 0.068(3) 0.089(3) 0.153(5) 0.020(3) 0.026(3) 0.022(2)
C41 0.122(3) 0.072(2) 0.068(2) -0.0010(19) 0.009(2) 0.037(2)
N1 0.0237(8) 0.0179(7) 0.0225(8) -0.0003(6) 0.0063(7) -0.0022(6)
N2 0.0229(9) 0.0209(8) 0.0298(10) -0.0012(7) 0.0062(7) -0.0031(6)
B1 0.0281(12) 0.0174(10) 0.0227(12) -0.0002(8) 0.0089(9) -0.0025(8)
F1 0.0842(11) 0.0325(7) 0.0339(8) -0.0070(6) 0.0294(7) -0.0261(7)
F2 0.178(2) 0.0642(11) 0.0399(10) -0.0239(8) 0.0569(12) -0.0565(12)
F3 0.1404(18) 0.0572(11) 0.0447(10) -0.0291(8) 0.0197(11) -0.0436(11)
F4 0.0658(11) 0.0433(9) 0.0710(11) -0.0194(8) 0.0171(9) -0.0308(8)
F5 0.0448(8) 0.0384(7) 0.0513(9) -0.0095(6) 0.0236(7) -0.0185(6)
F6 0.0515(8) 0.0214(6) 0.0408(8) -0.0034(5) 0.0261(6) -0.0026(5)
F7 0.0703(10) 0.0459(8) 0.0447(9) -0.0060(7) 0.0397(8) -0.0049(7)
F8 0.0861(12) 0.0608(10) 0.0496(10) 0.0196(8) 0.0434(9) -0.0016(9)
F9 0.0757(11) 0.0353(8) 0.0631(10) 0.0266(7) 0.0359(8) 0.0106(7)
F10 0.0525(8) 0.0247(6) 0.0467(8) 0.0070(6) 0.0261(7) 0.0084(6)
F11 0.0490(9) 0.0481(9) 0.0609(10) -0.0226(7) 0.0255(7) 0.0017(7)
F12 0.0492(10) 0.0670(11) 0.0941(14) -0.0063(10) 0.0373(9) 0.0198(8)
F13 0.0308(8) 0.0965(13) 0.0716(12) 0.0177(10) 0.0088(8) 0.0133(8)
F14 0.0378(8) 0.0783(11) 0.0337(8) 0.0026(7) -0.0035(6) -0.0068(7)
F15 0.0351(7) 0.0366(7) 0.0245(6) -0.0030(5) 0.0097(5) -0.0027(5)
P1 0.0233(3) 0.0221(2) 0.0209(3) -0.0009(2) 0.00448(19) -0.0041(2)
P2 0.0250(3) 0.0278(3) 0.0459(4) -0.0043(3) 0.0062(2) -0.0078(2)
O1 0.179(3) 0.099(2) 0.0728(18) 0.0219(15) 0.0531(19) 0.087(2)

loop_
_atom_type_symbol
_atom_type_description
_atom_type_scat_dispersion_real
_atom_type_scat_dispersion_imag
_atom_type_scat_source
C C 0.0033 0.0016 'International Tables Vol C Tables 4.2.6.8 and 6.1.1.4'
H H 0.0000 0.0000 'International Tables Vol C Tables 4.2.6.8 and 6.1.1.4'
N N 0.0061 0.0033 'International Tables Vol C Tables 4.2.6.8 and 6.1.1.4'
B B 0.0013 0.0007 'International Tables Vol C Tables 4.2.6.8 and 6.1.1.4'
F F 0.0171 0.0103 'International Tables Vol C Tables 4.2.6.8 and 6.1.1.4'
P P 0.1023 0.0942 'International Tables Vol C Tables 4.2.6.8 and 6.1.1.4'
O O 0.0106 0.0060 'International Tables Vol C Tables 4.2.6.8 and 6.1.1.4'

loop_
_geom_angle_atom_site_label_1
_geom_angle_atom_site_label_2
_geom_angle_atom_site_label_3
_geom_angle
N1 C1 N2 104.98(15)
N1 C1 B1 130.92(17)
N2 C1 B1 123.90(16)
C3 C2 N1 108.48(17)
C3 C2 H2 125.8
N1 C2 H2 125.8
C2 C3 N2 107.75(18)
C2 C3 H3 126.1
N2 C3 H3 126.1
C7 C4 C5 108.94(19)
C7 C4 C6 108.16(18)
C5 C4 C6 107.41(19)
C7 C4 P1 120.35(15)
C5 C4 P1 108.53(14)
C6 C4 P1 102.67(16)
C4 C5 H5A 109.5
C4 C5 H5B 109.5
H5A C5 H5B 109.5
C4 C5 H5C 109.5
H5A C5 H5C 109.5
H5B C5 H5C 109.5
C4 C6 H6A 109.5
C4 C6 H6B 109.5
H6A C6 H6B 109.5
C4 C6 H6C 109.5
H6A C6 H6C 109.5
H6B C6 H6C 109.5
C4 C7 H7A 109.5
C4 C7 H7B 109.5
H7A C7 H7B 109.5
C4 C7 H7C 109.5
H7A C7 H7C 109.5
H7B C7 H7C 109.5
C10 C8 C11 108.3(2)
C10 C8 C9 109.53(19)
C11 C8 C9 107.6(2)
C10 C8 P1 120.10(17)
C11 C8 P1 104.18(15)
C9 C8 P1 106.48(16)
C8 C9 H9A 109.5
C8 C9 H9B 109.5
H9A C9 H9B 109.5
C8 C9 H9C 109.5
H9A C9 H9C 109.5
H9B C9 H9C 109.5
C8 C10 H10A 109.5
C8 C10 H10B 109.5
H10A C10 H10B 109.5
C8 C10 H10C 109.5
H10A C10 H10C 109.5
H10B C10 H10C 109.5
C8 C11 H11A 109.5
C8 C11 H11B 109.5
H11A C11 H11B 109.5
C8 C11 H11C 109.5
H11A C11 H11C 109.5
H11B C11 H11C 109.5
C13 C12 C15 107.8(3)
C13 C12 C14 110.0(2)
C15 C12 C14 107.6(2)
C13 C12 P2 119.73(18)
C15 C12 P2 105.33(18)
C14 C12 P2 105.8(2)
C12 C13 H13A 109.5
C12 C13 H13B 109.5
H13A C13 H13B 109.5
C12 C13 H13C 109.5
H13A C13 H13C 109.5
H13B C13 H13C 109.5
C12 C14 H14A 109.5
C12 C14 H14B 109.5
H14A C14 H14B 109.5
C12 C14 H14C 109.5
H14A C14 H14C 109.5
H14B C14 H14C 109.5
C12 C15 H15A 109.5
C12 C15 H15B 109.5
H15A C15 H15B 109.5
C12 C15 H15C 109.5
H15A C15 H15C 109.5
H15B C15 H15C 109.5
C17 C16 C18 108.9(2)
C17 C16 C19 107.0(2)
C18 C16 C19 108.4(2)
C17 C16 P2 107.99(17)
C18 C16 P2 120.61(19)
C19 C16 P2 103.2(2)
C16 C17 H17A 109.5
C16 C17 H17B 109.5
H17A C17 H17B 109.5
C16 C17 H17C 109.5
H17A C17 H17C 109.5
H17B C17 H17C 109.5
C16 C18 H18A 109.5
C16 C18 H18B 109.5
H18A C18 H18B 109.5
C16 C18 H18C 109.5
H18A C18 H18C 109.5
H18B C18 H18C 109.5
C16 C19 H19A 109.5
C16 C19 H19B 109.5
H19A C19 H19B 109.5
C16 C19 H19C 109.5
H19A C19 H19C 109.5
H19B C19 H19C 109.5
C21 C20 C25 112.07(19)
C21 C20 B1 119.81(18)
C25 C20 B1 128.11(19)
F1 C21 C22 115.8(2)
F1 C21 C20 118.60(18)
C22 C21 C20 125.6(2)
F2 C22 C21 121.4(2)
F2 C22 C23 119.8(2)
C21 C22 C23 118.8(2)
F3 C23 C24 120.9(2)
F3 C23 C22 120.3(3)
C24 C23 C22 118.9(2)
F4 C24 C23 120.0(2)
F4 C24 C25 119.9(2)
C23 C24 C25 120.1(2)
F5 C25 C24 114.09(19)
F5 C25 C20 121.39(19)
C24 C25 C20 124.5(2)
C27 C26 C31 112.92(18)
C27 C26 B1 127.59(17)
C31 C26 B1 119.16(17)
F6 C27 C26 120.29(17)
F6 C27 C28 115.22(18)
C26 C27 C28 124.48(19)
F7 C28 C29 119.82(19)
F7 C28 C27 120.8(2)
C29 C28 C27 119.4(2)
F8 C29 C30 120.3(2)
F8 C29 C28 120.6(2)
C30 C29 C28 119.1(2)
F9 C30 C29 119.9(2)
F9 C30 C31 120.7(2)
C29 C30 C31 119.4(2)
F10 C31 C30 116.01(18)
F10 C31 C26 119.43(18)
C30 C31 C26 124.6(2)
C37 C32 C33 111.84(19)
C37 C32 B1 119.35(17)
C33 C32 B1 128.33(19)
F11 C33 C34 113.9(2)
F11 C33 C32 122.0(2)
C34 C33 C32 124.1(2)
F12 C34 C35 119.6(2)
F12 C34 C33 119.8(2)
C35 C34 C33 120.6(2)
F13 C35 C34 120.7(2)
F13 C35 C36 120.7(2)
C34 C35 C36 118.6(2)
F14 C36 C35 120.3(2)
F14 C36 C37 120.8(2)
C35 C36 C37 118.9(2)
F15 C37 C36 114.48(19)
F15 C37 C32 119.65(18)
C36 C37 C32 125.9(2)
O1 C38 C39 107.3(3)
O1 C38 H38A 110.3
C39 C38 H38A 110.3
O1 C38 H38B 110.3
C39 C38 H38B 110.3
H38A C38 H38B 108.5
C38 C39 C40 105.5(3)
C38 C39 H39A 110.6
C40 C39 H39A 110.6
C38 C39 H39B 110.6
C40 C39 H39B 110.6
H39A C39 H39B 108.8
C39 C40 C41 105.1(3)
C39 C40 H40A 110.7
C41 C40 H40A 110.7
C39 C40 H40B 110.7
C41 C40 H40B 110.7
H40A C40 H40B 108.8
O1 C41 C40 106.0(3)
O1 C41 H41A 110.5
C40 C41 H41A 110.5
O1 C41 H41B 110.5
C40 C41 H41B 110.5
H41A C41 H41B 108.7
C1 N1 C2 109.21(16)
C1 N1 P1 131.56(13)
C2 N1 P1 119.18(13)
C1 N2 C3 109.53(16)
C1 N2 P2 129.64(13)
C3 N2 P2 119.33(14)
C20 B1 C26 111.11(16)
C20 B1 C32 112.03(16)
C26 B1 C32 101.70(15)
C20 B1 C1 106.09(15)
C26 B1 C1 110.95(16)
C32 B1 C1 115.06(15)
N1 P1 C8 101.99(9)
N1 P1 C4 101.97(9)
C8 P1 C4 109.75(9)
N2 P2 C12 103.52(10)
N2 P2 C16 100.78(9)
C12 P2 C16 109.89(12)
C41 O1 C38 109.5(3)

loop_
_geom_bond_atom_site_label_1
_geom_bond_atom_site_label_2
_geom_bond_distance
C1 N1 1.376(2)
C1 N2 1.380(2)
C1 B1 1.688(3)
C2 C3 1.322(3)
C2 N1 1.391(2)
C2 H2 0.9500
C3 N2 1.390(3)
C3 H3 0.9500
C4 C7 1.538(3)
C4 C5 1.540(3)
C4 C6 1.544(3)
C4 P1 1.900(2)
C5 H5A 0.9800
C5 H5B 0.9800
C5 H5C 0.9800
C6 H6A 0.9800
C6 H6B 0.9800
C6 H6C 0.9800
C7 H7A 0.9800
C7 H7B 0.9800
C7 H7C 0.9800
C8 C10 1.526(3)
C8 C11 1.536(3)
C8 C9 1.536(3)
C8 P1 1.881(2)
C9 H9A 0.9800
C9 H9B 0.9800
C9 H9C 0.9800
C10 H10A 0.9800
C10 H10B 0.9800
C10 H10C 0.9800
C11 H11A 0.9800
C11 H11B 0.9800
C11 H11C 0.9800
C12 C13 1.521(4)
C12 C15 1.528(4)
C12 C14 1.538(4)
C12 P2 1.888(3)
C13 H13A 0.9800
C13 H13B 0.9800
C13 H13C 0.9800
C14 H14A 0.9800
C14 H14B 0.9800
C14 H14C 0.9800
C15 H15A 0.9800
C15 H15B 0.9800
C15 H15C 0.9800
C16 C17 1.537(4)
C16 C18 1.543(4)
C16 C19 1.544(4)
C16 P2 1.904(3)
C17 H17A 0.9800
C17 H17B 0.9800
C17 H17C 0.9800
C18 H18A 0.9800
C18 H18B 0.9800
C18 H18C 0.9800
C19 H19A 0.9800
C19 H19B 0.9800
C19 H19C 0.9800
C20 C21 1.383(3)
C20 C25 1.389(3)
C20 B1 1.659(3)
C21 F1 1.356(2)
C21 C22 1.373(3)
C22 F2 1.341(3)
C22 C23 1.373(4)
C23 F3 1.346(3)
C23 C24 1.358(4)
C24 F4 1.347(3)
C24 C25 1.376(3)
C25 F5 1.352(3)
C26 C27 1.381(3)
C26 C31 1.396(3)
C26 B1 1.660(3)
C27 F6 1.358(2)
C27 C28 1.381(3)
C28 F7 1.344(2)
C28 C29 1.371(3)
C29 F8 1.347(2)
C29 C30 1.371(3)
C30 F9 1.346(2)
C30 C31 1.373(3)
C31 F10 1.356(2)
C32 C37 1.388(3)
C32 C33 1.395(3)
C32 B1 1.670(3)
C33 F11 1.350(3)
C33 C34 1.378(3)
C34 F12 1.349(3)
C34 C35 1.363(4)
C35 F13 1.343(3)
C35 C36 1.371(3)
C36 F14 1.345(3)
C36 C37 1.378(3)
C37 F15 1.355(2)
C38 O1 1.394(4)
C38 C39 1.464(5)
C38 H38A 0.9900
C38 H38B 0.9900
C39 C40 1.483(6)
C39 H39A 0.9900
C39 H39B 0.9900
C40 C41 1.511(6)
C40 H40A 0.9900
C40 H40B 0.9900
C41 O1 1.385(4)
C41 H41A 0.9900
C41 H41B 0.9900
N1 P1 1.8037(16)
N2 P2 1.8003(17)

loop_
_geom_torsion_atom_site_label_1
_geom_torsion_atom_site_label_2
_geom_torsion_atom_site_label_3
_geom_torsion_atom_site_label_4
_geom_torsion
N1 C2 C3 N2 0.6(2)
C25 C20 C21 F1 -177.4(2)
B1 C20 C21 F1 1.6(3)
C25 C20 C21 C22 2.5(4)
B1 C20 C21 C22 -178.5(2)
F1 C21 C22 F2 -1.9(4)
C20 C21 C22 F2 178.2(3)
F1 C21 C22 C23 177.8(3)
C20 C21 C22 C23 -2.1(5)
F2 C22 C23 F3 0.0(5)
C21 C22 C23 F3 -179.6(3)
F2 C22 C23 C24 -179.8(3)
C21 C22 C23 C24 0.6(5)
F3 C23 C24 F4 1.4(4)
C22 C23 C24 F4 -178.8(3)
F3 C23 C24 C25 -179.5(3)
C22 C23 C24 C25 0.3(4)
F4 C24 C25 F5 2.5(3)
C23 C24 C25 F5 -176.6(2)
F4 C24 C25 C20 179.4(2)
C23 C24 C25 C20 0.2(4)
C21 C20 C25 F5 175.1(2)
B1 C20 C25 F5 -3.8(3)
C21 C20 C25 C24 -1.5(3)
B1 C20 C25 C24 179.5(2)
C31 C26 C27 F6 -175.38(18)
B1 C26 C27 F6 -2.1(3)
C31 C26 C27 C28 3.6(3)
B1 C26 C27 C28 176.9(2)
F6 C27 C28 F7 -2.5(3)
C26 C27 C28 F7 178.5(2)
F6 C27 C28 C29 177.2(2)
C26 C27 C28 C29 -1.8(4)
F7 C28 C29 F8 -0.1(4)
C27 C28 C29 F8 -179.8(2)
F7 C28 C29 C30 179.3(2)
C27 C28 C29 C30 -0.4(4)
F8 C29 C30 F9 -0.4(4)
C28 C29 C30 F9 -179.8(2)
F8 C29 C30 C31 179.8(2)
C28 C29 C30 C31 0.4(4)
F9 C30 C31 F10 1.8(3)
C29 C30 C31 F10 -178.4(2)
F9 C30 C31 C26 -178.1(2)
C29 C30 C31 C26 1.7(4)
C27 C26 C31 F10 176.58(18)
B1 C26 C31 F10 2.6(3)
C27 C26 C31 C30 -3.6(3)
B1 C26 C31 C30 -177.5(2)
C37 C32 C33 F11 -173.55(19)
B1 C32 C33 F11 -1.7(3)
C37 C32 C33 C34 4.5(3)
B1 C32 C33 C34 176.4(2)
F11 C33 C34 F12 -3.3(3)
C32 C33 C34 F12 178.5(2)
F11 C33 C34 C35 175.3(2)
C32 C33 C34 C35 -2.9(4)
F12 C34 C35 F13 -0.4(4)
C33 C34 C35 F13 -179.0(2)
F12 C34 C35 C36 178.4(2)
C33 C34 C35 C36 -0.2(4)
F13 C35 C36 F14 -0.9(3)
C34 C35 C36 F14 -179.7(2)
F13 C35 C36 C37 179.9(2)
C34 C35 C36 C37 1.0(3)
F14 C36 C37 F15 0.4(3)
C35 C36 C37 F15 179.62(19)
F14 C36 C37 C32 -178.19(19)
C35 C36 C37 C32 1.1(3)
C33 C32 C37 F15 177.87(17)
B1 C32 C37 F15 5.2(3)
C33 C32 C37 C36 -3.6(3)
B1 C32 C37 C36 -176.34(19)
O1 C38 C39 C40 17.1(5)
C38 C39 C40 C41 -2.5(5)
C39 C40 C41 O1 -12.9(5)
N2 C1 N1 C2 -1.8(2)
B1 C1 N1 C2 173.02(19)
N2 C1 N1 P1 -179.36(14)
B1 C1 N1 P1 -4.5(3)
C3 C2 N1 C1 0.8(2)
C3 C2 N1 P1 178.65(15)
N1 C1 N2 C3 2.2(2)
B1 C1 N2 C3 -173.08(17)
N1 C1 N2 P2 -163.44(14)
B1 C1 N2 P2 21.2(3)
C2 C3 N2 C1 -1.8(2)
C2 C3 N2 P2 165.54(15)
C21 C20 B1 C26 174.71(19)
C25 C20 B1 C26 -6.4(3)
C21 C20 B1 C32 61.7(2)
C25 C20 B1 C32 -119.4(2)
C21 C20 B1 C1 -64.6(2)
C25 C20 B1 C1 114.2(2)
C27 C26 B1 C20 129.9(2)
C31 C26 B1 C20 -57.1(2)
C27 C26 B1 C32 -110.7(2)
C31 C26 B1 C32 62.3(2)
C27 C26 B1 C1 12.2(3)
C31 C26 B1 C1 -174.88(18)
C37 C32 B1 C20 168.45(17)
C33 C32 B1 C20 -2.9(3)
C37 C32 B1 C26 49.7(2)
C33 C32 B1 C26 -121.6(2)
C37 C32 B1 C1 -70.3(2)
C33 C32 B1 C1 118.4(2)
N1 C1 B1 C20 135.2(2)
N2 C1 B1 C20 -50.8(2)
N1 C1 B1 C26 -104.0(2)
N2 C1 B1 C26 70.0(2)
N1 C1 B1 C32 10.7(3)
N2 C1 B1 C32 -175.28(17)
C1 N1 P1 C8 -114.79(18)
C2 N1 P1 C8 67.89(17)
C1 N1 P1 C4 131.75(17)
C2 N1 P1 C4 -45.58(17)
C10 C8 P1 N1 -43.11(19)
C11 C8 P1 N1 78.26(18)
C9 C8 P1 N1 -168.17(15)
C10 C8 P1 C4 64.4(2)
C11 C8 P1 C4 -174.18(17)
C9 C8 P1 C4 -60.62(18)
C1 N2 P2 C12 -128.74(18)
C3 N2 P2 C12 66.76(18)
C1 N2 P2 C16 117.55(18)
C3 N2 P2 C16 -46.94(18)
C13 C12 P2 N2 -41.4(2)
C15 C12 P2 N2 80.0(2)
C14 C12 P2 N2 -166.22(19)
C13 C12 P2 C16 65.6(2)
C15 C12 P2 C16 -173.03(19)
C14 C12 P2 C16 -59.3(2)
C40 C41 O1 C38 24.6(5)
C39 C38 O1 C41 -26.7(5)
